data_4103163
loop_
_publ_author_name
'Jian He'
'Jason L. Crase'
'Shriya H. Wadumethrige'
'Khushabu Thakur'
'Lin Dai'
'Shouzhong Zou'
'Rajendra Rathore'
'C. Scott Hartley'

_publ_section_title
;
 ortho-Phenylenes: Unusual Conjugated Oligomers with a Surprisingly Long
 Effective Conjugation Length
;
_journal_name_full 'Journal of the American Chemical Society'
_journal_page_first 13848
_journal_page_last 13857
_journal_paper_doi 10.1021/ja106050s
_journal_volume 132
_journal_year 2010
_chemical_formula_moiety 'C28 H26 O4'
_chemical_formula_sum 'C28 H26 O4'
_chemical_formula_weight 426.49
_space_group_IT_number 61
_symmetry_cell_setting orthorhombic
_symmetry_space_group_name_Hall '-P 2ac 2ab'
_symmetry_space_group_name_H-M 'P b c a'
_atom_sites_solution_hydrogens geom
_atom_sites_solution_primary direct
_atom_sites_solution_secondary difmap
_audit_creation_method SHELXL-97
_cell_angle_alpha 90.00
_cell_angle_beta 90.00
_cell_angle_gamma 90.00
_cell_formula_units_Z 8
_cell_length_a 7.52136(6)
_cell_length_b 14.49051(13)
_cell_length_c 39.6415(3)
_cell_measurement_reflns_used 30867
_cell_measurement_temperature 100
_cell_measurement_theta_max 70.9676
_cell_measurement_theta_min 3.2445
_cell_volume 4320.46(6)
_computing_cell_refinement
;
CrysAlisPro, Oxford Diffraction Ltd.,
Version 1.171.33.55 (release 05-01-2010 CrysAlis171 .NET)
(compiled Jan  5 2010,16:28:46)
;
_computing_data_collection
;
CrysAlisPro, Oxford Diffraction Ltd.,
Version 1.171.33.55 (release 05-01-2010 CrysAlis171 .NET)
(compiled Jan  5 2010,16:28:46)
;
_computing_data_reduction
;
CrysAlisPro, Oxford Diffraction Ltd.,
Version 1.171.33.55 (release 05-01-2010 CrysAlis171 .NET)
(compiled Jan  5 2010,16:28:46)
;
_computing_molecular_graphics
;
OLEX2: a complete structure solution, refinement and analysis program. 
Dolomanov et al., J. Appl. Cryst. (2009). 42, 339-341
;
_computing_publication_material
;
OLEX2: a complete structure solution, refinement and analysis program. 
Dolomanov et al., J. Appl. Cryst. (2009). 42, 339-341
;
_computing_structure_refinement 'SHELXL-97 (Sheldrick, 2008)'
_computing_structure_solution
;
A short history of SHELX (Sheldrick, 2007)/Bruker
;
_diffrn_ambient_temperature 100
_diffrn_detector_area_resol_mean 10.3756
_diffrn_measured_fraction_theta_full 0.996
_diffrn_measured_fraction_theta_max 0.996
_diffrn_measurement_details
;
1 omega  -40.00   27.00   1.0000    2.1400
omega____ theta____ kappa____ phi______ frames
-      -40.7996   77.0000  150.0000 67

2 omega  -51.00   32.00   1.0000    2.1400
omega____ theta____ kappa____ phi______ frames
-      -40.7996   77.0000  -90.0000 83

3 omega  106.00  172.00   1.0000   18.6300
omega____ theta____ kappa____ phi______ frames
-      101.1747   77.0000   90.0000 66

4 omega   78.00  105.00   1.0000   18.6300
omega____ theta____ kappa____ phi______ frames
-      101.1747   77.0000 -120.0000 27

5 omega  112.00  176.00   1.0000   18.6300
omega____ theta____ kappa____ phi______ frames
-      101.1747   77.0000 -120.0000 64

6 omega  107.00  134.00   1.0000   18.6300
omega____ theta____ kappa____ phi______ frames
-      101.1747   77.0000 -180.0000 27

7 omega   91.00  176.00   1.0000   18.6300
omega____ theta____ kappa____ phi______ frames
-      101.1747   77.0000  -30.0000 85

8 omega -120.00   -7.00   1.0000    2.1400
omega____ theta____ kappa____ phi______ frames
-      -40.7996  -77.0000 -150.0000 113

9 omega    9.00  116.00   1.0000    2.1400
omega____ theta____ kappa____ phi______ frames
-       40.7996   67.0000   42.0000 107

10 omega   94.00  176.00   1.0000   18.6300
omega____ theta____ kappa____ phi______ frames
-      101.1747  125.0000 -180.0000 82

11 omega   70.00  176.00   1.0000   18.6300
omega____ theta____ kappa____ phi______ frames
-      101.1747   66.0000  136.0000 106

12 omega   68.00  178.00   1.0000   18.6300
omega____ theta____ kappa____ phi______ frames
-      101.1747   77.0000  -60.0000 110

13 omega   68.00  178.00   1.0000   18.6300
omega____ theta____ kappa____ phi______ frames
-      101.1747   77.0000   30.0000 110

14 omega -117.00  -15.00   1.0000    2.1400
omega____ theta____ kappa____ phi______ frames
-      -40.7996  -37.0000  -90.0000 102

15 omega   10.00  116.00   1.0000    2.1400
omega____ theta____ kappa____ phi______ frames
-       40.7996   66.0000  136.0000 106

16 omega   16.00  139.00   1.0000   18.6300
omega____ theta____ kappa____ phi______ frames
-      101.1747  -90.0000  166.0000 123

17 omega   70.00  176.00   1.0000   18.6300
omega____ theta____ kappa____ phi______ frames
-      101.1747   67.0000   91.0000 106

18 omega   94.00  176.00   1.0000   18.6300
omega____ theta____ kappa____ phi______ frames
-      101.1747  125.0000  120.0000 82

19 omega   74.00  176.00   1.0000   18.6300
omega____ theta____ kappa____ phi______ frames
-      101.1747   45.0000 -150.0000 102

20 omega   23.00   98.00   1.0000    2.1400
omega____ theta____ kappa____ phi______ frames
-       40.7996 -125.0000   60.0000 75

21 omega    7.00  120.00   1.0000    2.1400
omega____ theta____ kappa____ phi______ frames
-       40.7996   77.0000  -30.0000 113

22 omega   70.00  176.00   1.0000   18.6300
omega____ theta____ kappa____ phi______ frames
-      101.1747   66.0000   -1.0000 106

23 omega   68.00  119.00   1.0000   18.6300
omega____ theta____ kappa____ phi______ frames
-      101.1747   77.0000  -90.0000 51
;
_diffrn_measurement_device_type 'SuperNova, Dual, Cu at zero, Atlas'
_diffrn_measurement_method '\w scans'
_diffrn_orient_matrix_UB_11 0.1433745
_diffrn_orient_matrix_UB_12 0.0286315
_diffrn_orient_matrix_UB_13 0.0256979
_diffrn_orient_matrix_UB_21 -0.0659563
_diffrn_orient_matrix_UB_22 -0.0752044
_diffrn_orient_matrix_UB_23 0.0244411
_diffrn_orient_matrix_UB_31 0.1305704
_diffrn_orient_matrix_UB_32 -0.0694578
_diffrn_orient_matrix_UB_33 -0.0159021
_diffrn_radiation_monochromator mirror
_diffrn_radiation_source 'fine-focus sealed tube'
_diffrn_radiation_type 'Cu K\a'
_diffrn_radiation_wavelength 1.5418
_diffrn_reflns_av_R_equivalents 0.0302
_diffrn_reflns_av_sigmaI/netI 0.0099
_diffrn_reflns_limit_h_max 9
_diffrn_reflns_limit_h_min -9
_diffrn_reflns_limit_k_max 17
_diffrn_reflns_limit_k_min -17
_diffrn_reflns_limit_l_max 47
_diffrn_reflns_limit_l_min -48
_diffrn_reflns_number 49185
_diffrn_reflns_theta_full 71.11
_diffrn_reflns_theta_max 71.11
_diffrn_reflns_theta_min 4.46
_exptl_absorpt_coefficient_mu 0.694
_exptl_absorpt_correction_T_max 1.0
_exptl_absorpt_correction_T_min 0.5849
_exptl_absorpt_correction_type multi-scan
_exptl_absorpt_process_details
;
CrysAlisPro, Oxford Diffraction Ltd.,
Version 1.171.33.55 (release 05-01-2010 CrysAlis171 .NET)
(compiled Jan  5 2010,16:28:46)
empirical absorption correction using spherical harmonics,
implemented in SCALE3 ABSPACK scaling algorithm.
;
_exptl_crystal_colour colourless
_exptl_crystal_colour_lustre clear
_exptl_crystal_colour_modifier whitish
_exptl_crystal_colour_primary colourless
_exptl_crystal_density_diffrn 1.311
_exptl_crystal_density_method 'not measured'
_exptl_crystal_description block
_exptl_crystal_F_000 1808
_exptl_crystal_size_max 0.2
_exptl_crystal_size_mid 0.16
_exptl_crystal_size_min 0.11
_refine_diff_density_max 0.178
_refine_diff_density_min -0.203
_refine_diff_density_rms 0.043
_refine_ls_extinction_method none
_refine_ls_goodness_of_fit_ref 1.025
_refine_ls_hydrogen_treatment constr
_refine_ls_matrix_type full
_refine_ls_number_parameters 293
_refine_ls_number_reflns 4160
_refine_ls_number_restraints 0
_refine_ls_restrained_S_all 1.025
_refine_ls_R_factor_all 0.0362
_refine_ls_R_factor_gt 0.0341
_refine_ls_shift/su_max 0.003
_refine_ls_shift/su_mean 0.000
_refine_ls_structure_factor_coef Fsqd
_refine_ls_weighting_details
;
calc w=1/[\s^2^(Fo^2^)+(0.0469P)^2^+1.5376P] where P=(Fo^2^+2Fc^2^)/3
;
_refine_ls_weighting_scheme calc
_refine_ls_wR_factor_gt 0.0869
_refine_ls_wR_factor_ref 0.0886
_reflns_number_gt 3887
_reflns_number_total 4160
_reflns_threshold_expression >2sigma(I)
_cod_data_source_file ja106050s_si_002.cif
_cod_data_source_block RAJ18M
_cod_database_code 4103163

loop_
_space_group_symop_id
_space_group_symop_operation_xyz
1 'x, y, z'
2 '-x+1/2, -y, z+1/2'
3 'x+1/2, -y+1/2, -z'
4 '-x, y+1/2, -z+1/2'
5 '-x, -y, -z'
6 'x-1/2, y, -z-1/2'
7 '-x-1/2, y-1/2, z'
8 'x, -y-1/2, z-1/2'

loop_
_atom_site_label
_atom_site_type_symbol
_atom_site_fract_x
_atom_site_fract_y
_atom_site_fract_z
_atom_site_U_iso_or_equiv
_atom_site_adp_type
_atom_site_occupancy
_atom_site_symmetry_multiplicity
_atom_site_calc_flag
_atom_site_refinement_flags
O1 O 0.09838(11) 0.67765(6) 0.476447(19) 0.02814(19) Uani 1 1 d .
O2 O 0.89962(12) 0.65336(6) 0.280545(19) 0.0306(2) Uani 1 1 d .
O3 O 0.03413(11) 0.87350(6) 0.278578(19) 0.02813(19) Uani 1 1 d .
O4 O 0.87850(10) 0.93582(6) 0.466732(18) 0.02605(18) Uani 1 1 d .
C1 C -0.09037(15) 0.67779(8) 0.47283(3) 0.0274(2) Uani 1 1 d .
H1A H -0.1272 0.6238 0.4597 0.041 Uiso 1 1 calc R
H1B H -0.1276 0.7342 0.4611 0.041 Uiso 1 1 calc R
H1C H -0.1459 0.6755 0.4952 0.041 Uiso 1 1 calc R
C2 C 1.05729(16) 0.59938(9) 0.28398(3) 0.0325(3) Uani 1 1 d .
H2B H 1.1328 0.6082 0.2641 0.049 Uiso 1 1 calc R
H2A H 1.0253 0.5340 0.2860 0.049 Uiso 1 1 calc R
H2C H 1.1220 0.6188 0.3042 0.049 Uiso 1 1 calc R
C3 C -0.11940(16) 0.93109(9) 0.27990(3) 0.0304(3) Uani 1 1 d .
H3A H -0.1959 0.9180 0.2605 0.046 Uiso 1 1 calc R
H3C H -0.0828 0.9960 0.2793 0.046 Uiso 1 1 calc R
H3B H -0.1850 0.9189 0.3008 0.046 Uiso 1 1 calc R
C4 C 1.06631(15) 0.93307(8) 0.46194(3) 0.0265(2) Uani 1 1 d .
H4B H 1.0998 0.9764 0.4441 0.040 Uiso 1 1 calc R
H4A H 1.1022 0.8705 0.4555 0.040 Uiso 1 1 calc R
H4C H 1.1260 0.9504 0.4830 0.040 Uiso 1 1 calc R
C11 C 0.19790(15) 0.67910(7) 0.44751(3) 0.0217(2) Uani 1 1 d .
C12 C 0.12893(15) 0.68504(7) 0.41496(3) 0.0217(2) Uani 1 1 d .
H12 H 0.0040 0.6877 0.4115 0.026 Uiso 1 1 calc R
C13 C 0.24455(15) 0.68704(7) 0.38749(3) 0.0205(2) Uani 1 1 d .
H13 H 0.1967 0.6915 0.3654 0.025 Uiso 1 1 calc R
C14 C 0.42829(15) 0.68263(7) 0.39155(3) 0.0196(2) Uani 1 1 d .
C15 C 0.49356(15) 0.67696(7) 0.42463(3) 0.0225(2) Uani 1 1 d .
H15 H 0.6184 0.6742 0.4282 0.027 Uiso 1 1 calc R
C16 C 0.38132(15) 0.67528(8) 0.45218(3) 0.0239(2) Uani 1 1 d .
H16 H 0.4292 0.6715 0.4743 0.029 Uiso 1 1 calc R
C21 C 0.79279(15) 0.65914(7) 0.30839(3) 0.0242(2) Uani 1 1 d .
C22 C 0.65601(16) 0.72378(7) 0.30685(3) 0.0241(2) Uani 1 1 d .
H22 H 0.6415 0.7598 0.2870 0.029 Uiso 1 1 calc R
C23 C 0.54011(14) 0.73658(7) 0.33386(3) 0.0209(2) Uani 1 1 d .
C24 C 0.55397(14) 0.67921(7) 0.36264(3) 0.0198(2) Uani 1 1 d .
C25 C 0.69293(15) 0.61545(7) 0.36348(3) 0.0223(2) Uani 1 1 d .
H25 H 0.7055 0.5773 0.3828 0.027 Uiso 1 1 calc R
C26 C 0.81360(15) 0.60537(7) 0.33720(3) 0.0241(2) Uani 1 1 d .
H26 H 0.9087 0.5625 0.3389 0.029 Uiso 1 1 calc R
C31 C 0.15021(15) 0.88057(7) 0.30505(3) 0.0227(2) Uani 1 1 d .
C32 C 0.14055(15) 0.94805(7) 0.32996(3) 0.0230(2) Uani 1 1 d .
H32 H 0.0479 0.9926 0.3298 0.028 Uiso 1 1 calc R
C33 C 0.26900(14) 0.94903(7) 0.35512(3) 0.0216(2) Uani 1 1 d .
H33 H 0.2641 0.9963 0.3717 0.026 Uiso 1 1 calc R
C34 C 0.40490(14) 0.88372(7) 0.35718(2) 0.0195(2) Uani 1 1 d .
C35 C 0.40888(14) 0.81361(7) 0.33232(3) 0.0206(2) Uani 1 1 d .
C36 C 0.28500(15) 0.81479(7) 0.30623(3) 0.0228(2) Uani 1 1 d .
H36 H 0.2926 0.7698 0.2889 0.027 Uiso 1 1 calc R
C41 C 0.77428(14) 0.91909(7) 0.43904(3) 0.0207(2) Uani 1 1 d .
C42 C 0.59242(15) 0.93038(7) 0.44390(3) 0.0235(2) Uani 1 1 d .
H42 H 0.5480 0.9472 0.4655 0.028 Uiso 1 1 calc R
C43 C 0.47679(14) 0.91707(7) 0.41735(3) 0.0228(2) Uani 1 1 d .
H43 H 0.3530 0.9253 0.4210 0.027 Uiso 1 1 calc R
C44 C 0.53621(14) 0.89184(7) 0.38515(3) 0.0192(2) Uani 1 1 d .
C45 C 0.71846(14) 0.87917(7) 0.38104(2) 0.0197(2) Uani 1 1 d .
H45 H 0.7627 0.8609 0.3596 0.024 Uiso 1 1 calc R
C46 C 0.83764(14) 0.89254(7) 0.40749(3) 0.0205(2) Uani 1 1 d .
H46 H 0.9614 0.8836 0.4040 0.025 Uiso 1 1 calc R

loop_
_atom_site_aniso_label
_atom_site_aniso_U_11
_atom_site_aniso_U_22
_atom_site_aniso_U_33
_atom_site_aniso_U_23
_atom_site_aniso_U_13
_atom_site_aniso_U_12
O1 0.0262(4) 0.0371(5) 0.0211(4) 0.0027(3) 0.0019(3) 0.0015(3)
O2 0.0387(5) 0.0280(4) 0.0250(4) -0.0033(3) 0.0083(3) 0.0066(4)
O3 0.0330(4) 0.0285(4) 0.0228(4) 0.0002(3) -0.0061(3) 0.0036(3)
O4 0.0241(4) 0.0335(4) 0.0205(4) -0.0039(3) -0.0004(3) -0.0018(3)
C1 0.0261(6) 0.0265(6) 0.0296(6) 0.0018(4) 0.0038(4) 0.0001(4)
C2 0.0339(6) 0.0296(6) 0.0340(6) -0.0062(5) 0.0094(5) 0.0031(5)
C3 0.0314(6) 0.0337(6) 0.0260(6) 0.0045(5) -0.0048(5) 0.0038(5)
C4 0.0240(5) 0.0262(6) 0.0292(6) -0.0036(4) -0.0021(4) 0.0007(4)
C11 0.0271(6) 0.0170(5) 0.0209(5) 0.0012(4) 0.0013(4) 0.0006(4)
C12 0.0236(5) 0.0170(5) 0.0246(5) 0.0005(4) -0.0026(4) 0.0002(4)
C13 0.0275(5) 0.0146(5) 0.0195(5) 0.0000(4) -0.0041(4) -0.0001(4)
C14 0.0270(5) 0.0107(4) 0.0212(5) 0.0004(4) -0.0008(4) -0.0008(4)
C15 0.0237(5) 0.0200(5) 0.0238(5) 0.0016(4) -0.0026(4) 0.0010(4)
C16 0.0283(6) 0.0230(5) 0.0202(5) 0.0019(4) -0.0045(4) 0.0011(4)
C21 0.0315(6) 0.0188(5) 0.0221(5) -0.0053(4) 0.0040(4) -0.0011(4)
C22 0.0356(6) 0.0165(5) 0.0202(5) -0.0013(4) 0.0005(4) 0.0009(4)
C23 0.0293(5) 0.0137(5) 0.0198(5) -0.0029(4) -0.0018(4) -0.0010(4)
C24 0.0262(5) 0.0124(5) 0.0208(5) -0.0020(4) -0.0017(4) -0.0018(4)
C25 0.0287(5) 0.0150(5) 0.0232(5) 0.0005(4) -0.0014(4) -0.0009(4)
C26 0.0276(5) 0.0161(5) 0.0285(5) -0.0024(4) -0.0001(4) 0.0023(4)
C31 0.0283(5) 0.0206(5) 0.0191(5) 0.0042(4) -0.0014(4) -0.0024(4)
C32 0.0255(5) 0.0179(5) 0.0256(5) 0.0023(4) 0.0018(4) 0.0012(4)
C33 0.0269(5) 0.0153(5) 0.0227(5) -0.0016(4) 0.0024(4) -0.0004(4)
C34 0.0247(5) 0.0144(5) 0.0195(5) 0.0014(4) 0.0026(4) -0.0018(4)
C35 0.0283(5) 0.0148(5) 0.0186(5) 0.0020(4) 0.0024(4) -0.0007(4)
C36 0.0334(6) 0.0168(5) 0.0184(5) 0.0000(4) 0.0002(4) -0.0001(4)
C41 0.0259(5) 0.0163(5) 0.0199(5) 0.0003(4) -0.0007(4) -0.0019(4)
C42 0.0272(6) 0.0237(5) 0.0198(5) -0.0040(4) 0.0049(4) -0.0020(4)
C43 0.0226(5) 0.0213(5) 0.0244(5) -0.0024(4) 0.0033(4) -0.0006(4)
C44 0.0256(5) 0.0112(4) 0.0207(5) 0.0008(4) 0.0016(4) -0.0008(4)
C45 0.0273(5) 0.0134(5) 0.0185(5) 0.0000(4) 0.0040(4) 0.0011(4)
C46 0.0227(5) 0.0157(5) 0.0231(5) 0.0012(4) 0.0034(4) 0.0009(4)

loop_
_atom_type_symbol
_atom_type_description
_atom_type_scat_dispersion_real
_atom_type_scat_dispersion_imag
_atom_type_scat_source
C C 0.0181 0.0091 'International Tables Vol C Tables 4.2.6.8 and 6.1.1.4'
H H 0.0000 0.0000 'International Tables Vol C Tables 4.2.6.8 and 6.1.1.4'
O O 0.0492 0.0322 'International Tables Vol C Tables 4.2.6.8 and 6.1.1.4'

loop_
_geom_angle_atom_site_label_1
_geom_angle_atom_site_label_2
_geom_angle_atom_site_label_3
_geom_angle
O1 C1 H1A 109.5
O1 C1 H1B 109.5
O1 C1 H1C 109.5
O1 C11 C12 124.96(10)
O1 C11 C16 115.42(9)
O2 C2 H2B 109.5
O2 C2 H2A 109.5
O2 C2 H2C 109.5
O2 C21 C22 116.08(10)
O2 C21 C26 124.20(10)
O3 C3 H3A 109.5
O3 C3 H3C 109.5
O3 C3 H3B 109.5
O3 C31 C32 124.28(10)
O3 C31 C36 116.04(9)
O4 C4 H4B 109.5
O4 C4 H4A 109.5
O4 C4 H4C 109.5
O4 C41 C42 115.51(9)
O4 C41 C46 124.93(10)
H1A C1 H1B 109.5
H1A C1 H1C 109.5
H1B C1 H1C 109.5
H2B C2 H2A 109.5
H2B C2 H2C 109.5
H2A C2 H2C 109.5
H3A C3 H3C 109.5
H3A C3 H3B 109.5
H3C C3 H3B 109.5
H4B C4 H4A 109.5
H4B C4 H4C 109.5
H4A C4 H4C 109.5
C11 O1 C1 117.35(9)
C11 C12 H12 120.2
C11 C12 C13 119.50(10)
C11 C16 H16 120.0
C12 C13 H13 119.1
C13 C12 H12 120.2
C13 C14 C15 117.25(10)
C13 C14 C24 122.93(9)
C14 C13 C12 121.86(10)
C14 C13 H13 119.1
C14 C15 H15 119.1
C15 C14 C24 119.75(10)
C15 C16 C11 119.99(10)
C15 C16 H16 120.0
C16 C11 C12 119.62(10)
C16 C15 C14 121.78(10)
C16 C15 H15 119.1
C21 O2 C2 116.41(9)
C21 C22 H22 119.4
C21 C26 H26 120.6
C22 C23 C24 119.68(10)
C22 C23 C35 118.84(9)
C23 C22 C21 121.21(10)
C23 C22 H22 119.4
C23 C24 C14 123.71(9)
C24 C23 C35 121.42(9)
C24 C25 H25 118.6
C25 C24 C14 118.70(9)
C25 C24 C23 117.60(10)
C25 C26 C21 118.89(10)
C25 C26 H26 120.6
C26 C21 C22 119.72(10)
C26 C25 C24 122.75(10)
C26 C25 H25 118.6
C31 O3 C3 116.40(8)
C31 C32 H32 120.6
C31 C36 H36 119.3
C32 C31 C36 119.68(10)
C32 C33 H33 118.5
C32 C33 C34 123.01(9)
C33 C32 C31 118.72(10)
C33 C32 H32 120.6
C33 C34 C35 117.48(10)
C33 C34 C44 118.40(9)
C34 C33 H33 118.5
C34 C35 C23 121.50(9)
C35 C34 C44 124.12(9)
C35 C36 C31 121.38(9)
C35 C36 H36 119.3
C36 C35 C23 118.86(9)
C36 C35 C34 119.62(10)
C41 O4 C4 117.06(8)
C41 C42 H42 120.1
C41 C46 H46 120.2
C42 C41 C46 119.57(10)
C42 C43 H43 119.0
C42 C43 C44 122.05(10)
C43 C42 C41 119.87(10)
C43 C42 H42 120.1
C43 C44 C34 119.17(9)
C44 C43 H43 119.0
C44 C45 H45 119.1
C45 C44 C34 123.71(9)
C45 C44 C43 117.07(10)
C45 C46 C41 119.62(10)
C45 C46 H46 120.2
C46 C45 C44 121.80(9)
C46 C45 H45 119.1

loop_
_geom_bond_atom_site_label_1
_geom_bond_atom_site_label_2
_geom_bond_distance
O1 C1 1.4269(14)
O1 C11 1.3700(13)
O2 C2 1.4271(15)
O2 C21 1.3679(13)
O3 C3 1.4257(14)
O3 C31 1.3688(13)
O4 C4 1.4259(13)
O4 C41 1.3707(13)
C1 H1A 0.9800
C1 H1B 0.9800
C1 H1C 0.9800
C2 H2B 0.9800
C2 H2A 0.9800
C2 H2C 0.9800
C3 H3A 0.9800
C3 H3C 0.9800
C3 H3B 0.9800
C4 H4B 0.9800
C4 H4A 0.9800
C4 H4C 0.9800
C11 C12 1.3932(15)
C11 C16 1.3930(16)
C12 H12 0.9500
C12 C13 1.3939(15)
C13 H13 0.9500
C13 C14 1.3928(16)
C14 C15 1.4028(14)
C14 C24 1.4862(15)
C15 H15 0.9500
C15 C16 1.3804(15)
C16 H16 0.9500
C21 C22 1.3927(16)
C21 C26 1.3914(15)
C22 H22 0.9500
C22 C23 1.3930(15)
C23 C24 1.4157(14)
C23 C35 1.4913(14)
C24 C25 1.3953(15)
C25 H25 0.9500
C25 C26 1.3894(15)
C26 H26 0.9500
C31 C32 1.3917(15)
C31 C36 1.3924(15)
C32 H32 0.9500
C32 C33 1.3885(15)
C33 H33 0.9500
C33 C34 1.3954(15)
C34 C35 1.4157(14)
C34 C44 1.4896(14)
C35 C36 1.3922(15)
C36 H36 0.9500
C41 C42 1.3910(15)
C41 C46 1.3925(14)
C42 H42 0.9500
C42 C43 1.3788(15)
C43 H43 0.9500
C43 C44 1.4009(14)
C44 C45 1.3926(15)
C45 H45 0.9500
C45 C46 1.3930(15)
C46 H46 0.9500

loop_
_geom_torsion_atom_site_label_1
_geom_torsion_atom_site_label_2
_geom_torsion_atom_site_label_3
_geom_torsion_atom_site_label_4
_geom_torsion
O1 C11 C12 C13 179.23(10)
O1 C11 C16 C15 -179.58(9)
O2 C21 C22 C23 -179.23(10)
O2 C21 C26 C25 -177.92(10)
O3 C31 C32 C33 -178.56(10)
O3 C31 C36 C35 -178.61(9)
O4 C41 C42 C43 178.63(9)
O4 C41 C46 C45 -178.82(9)
C1 O1 C11 C12 3.16(15)
C1 O1 C11 C16 -177.61(10)
C2 O2 C21 C22 169.56(10)
C2 O2 C21 C26 -10.42(15)
C3 O3 C31 C32 -9.44(15)
C3 O3 C31 C36 170.64(10)
C4 O4 C41 C42 -174.50(9)
C4 O4 C41 C46 5.43(15)
C11 C12 C13 C14 0.44(15)
C12 C11 C16 C15 -0.30(16)
C12 C13 C14 C15 -0.61(15)
C12 C13 C14 C24 176.38(9)
C13 C14 C15 C16 0.33(15)
C13 C14 C24 C23 44.88(15)
C13 C14 C24 C25 -134.42(11)
C14 C15 C16 C11 0.12(16)
C14 C24 C25 C26 178.03(9)
C15 C14 C24 C23 -138.20(11)
C15 C14 C24 C25 42.50(13)
C16 C11 C12 C13 0.03(15)
C21 C22 C23 C24 -3.94(16)
C21 C22 C23 C35 173.39(10)
C22 C21 C26 C25 2.10(16)
C22 C23 C24 C14 -175.17(10)
C22 C23 C24 C25 4.14(15)
C22 C23 C35 C34 -121.64(11)
C22 C23 C35 C36 60.02(14)
C23 C24 C25 C26 -1.31(15)
C23 C35 C36 C31 174.62(10)
C24 C14 C15 C16 -176.76(9)
C24 C23 C35 C34 55.65(14)
C24 C23 C35 C36 -122.69(11)
C24 C25 C26 C21 -1.81(16)
C26 C21 C22 C23 0.75(16)
C31 C32 C33 C34 -1.92(16)
C32 C31 C36 C35 1.47(16)
C32 C33 C34 C35 -0.33(15)
C32 C33 C34 C44 179.63(9)
C33 C34 C35 C23 -175.21(9)
C33 C34 C35 C36 3.13(14)
C33 C34 C44 C43 39.91(14)
C33 C34 C44 C45 -137.51(10)
C34 C35 C36 C31 -3.76(15)
C34 C44 C45 C46 176.30(9)
C35 C23 C24 C14 7.57(16)
C35 C23 C24 C25 -173.12(9)
C35 C34 C44 C43 -140.14(10)
C35 C34 C44 C45 42.44(15)
C36 C31 C32 C33 1.35(15)
C41 C42 C43 C44 0.26(17)
C42 C41 C46 C45 1.11(15)
C42 C43 C44 C34 -176.62(10)
C42 C43 C44 C45 0.97(15)
C43 C44 C45 C46 -1.17(15)
C44 C34 C35 C23 4.84(15)
C44 C34 C35 C36 -176.83(9)
C44 C45 C46 C41 0.15(15)
C46 C41 C42 C43 -1.31(16)
